data_4320058
loop_
_publ_author_name
'Hyungphil Chun'
'Claudio Nazari Verani'
'Phalguni Chaudhuri'
'Eberhard Bothe'
'Eckhard Bill'
'Thomas Weyherm\"uller'
'Karl Wieghardt'

_publ_section_title
;
 Molecular and Electronic Structure of Octahedral o-Aminophenolato and
 o-Iminobenzosemiquinonato Complexes of V(V), Cr(III), Fe(III), and
 Co(III). Experimental Determination of Oxidation Levels of Ligands and
 Metal Ions
;
_journal_name_full 'Inorganic Chemistry'
_journal_page_first 4157
_journal_page_last 4166
_journal_paper_doi 10.1021/ic010106a
_journal_volume 40
_journal_year 2001
_chemical_formula_sum 'C60 H75 Cr N3 O3'
_chemical_formula_weight 938.23
_chemical_name_systematic
; 
 ? 
;
_space_group_IT_number 19
_symmetry_cell_setting orthorhombic
_symmetry_space_group_name_Hall 'P 2ac 2ab'
_symmetry_space_group_name_H-M 'P 21 21 21'
_atom_sites_solution_hydrogens geom
_atom_sites_solution_primary direct
_atom_sites_solution_secondary difmap
_audit_creation_method SHELXL
_cell_angle_alpha 90.00
_cell_angle_beta 90.00
_cell_angle_gamma 90.00
_cell_formula_units_Z 4
_cell_length_a 12.9544(8)
_cell_length_b 17.7004(12)
_cell_length_c 23.295(2)
_cell_measurement_reflns_used 11350
_cell_measurement_temperature 100(2)
_cell_volume 5341.5(7)
_computing_cell_refinement 'Nonius Collect'
_computing_data_collection 'Nonius Collect'
_computing_data_reduction 'Nonius Collect'
_computing_structure_refinement 'SHELXL-93 (Sheldrick, 1993)'
_computing_structure_solution 'SHELXS-86 (Sheldrick, 1990)'
_diffrn_ambient_temperature 100(2)
_diffrn_measurement_device 'Nonius KappaCCD'
_diffrn_measurement_method '285 frames a 1 deg. in \w and 90 sec.'
_diffrn_radiation_monochromator graphite
_diffrn_radiation_source 'fine-focus sealed tube'
_diffrn_radiation_type MoK\a
_diffrn_radiation_wavelength 0.71073
_diffrn_reflns_av_R_equivalents 0.0411
_diffrn_reflns_av_sigmaI/netI 0.0593
_diffrn_reflns_limit_h_max 18
_diffrn_reflns_limit_h_min -15
_diffrn_reflns_limit_k_max 24
_diffrn_reflns_limit_k_min -25
_diffrn_reflns_limit_l_max 33
_diffrn_reflns_limit_l_min -20
_diffrn_reflns_number 28246
_diffrn_reflns_theta_max 30.00
_diffrn_reflns_theta_min 2.46
_exptl_absorpt_coefficient_mu 0.260
_exptl_absorpt_correction_T_max 0.928
_exptl_absorpt_correction_T_min 0.824
_exptl_absorpt_correction_type 'MulScanAbs, Platon99 program suite'
_exptl_crystal_colour 'dark red'
_exptl_crystal_density_diffrn 1.167
_exptl_crystal_description 'opaque block'
_exptl_crystal_F_000 2016
_exptl_crystal_size_max 0.42
_exptl_crystal_size_mid 0.37
_exptl_crystal_size_min 0.37
_refine_diff_density_max 0.636
_refine_diff_density_min -0.293
_refine_diff_density_rms 0.047
_refine_ls_abs_structure_details 'Flack H D (1983), Acta Cryst. A39, 876-881'
_refine_ls_abs_structure_Flack 0.00
_refine_ls_extinction_method none
_refine_ls_goodness_of_fit_all 1.044
_refine_ls_goodness_of_fit_obs 1.072
_refine_ls_matrix_type full
_refine_ls_number_parameters 622
_refine_ls_number_reflns 15071
_refine_ls_number_restraints 0
_refine_ls_restrained_S_all 1.080
_refine_ls_restrained_S_obs 1.072
_refine_ls_R_factor_all 0.0621
_refine_ls_R_factor_obs 0.0472
_refine_ls_shift/esd_max 0.001
_refine_ls_shift/esd_mean 0.000
_refine_ls_structure_factor_coef Fsqd
_refine_ls_weighting_details 'w=1/[\s^2^(Fo^2^)+(0.0423P)^2^+1.3122P] where P=(Fo^2^+2Fc^2^)/3'
_refine_ls_weighting_scheme calc
_refine_ls_wR_factor_all 0.1136
_refine_ls_wR_factor_obs 0.1035
_reflns_number_observed 12787
_reflns_number_total 15102
_reflns_observed_criterion >2sigma(I)
_cod_data_source_file ic010106a_1.cif
_cod_data_source_block 1
_cod_depositor_comments
;
The following automatic conversions were performed:

'_symmetry_cell_setting' value 'Orthorhombic' changed to
'orthorhombic' according to the built-in table from CIF Core
dictionary named 'cif_core.dic' version 2.4.1 from 2010-06-29.

Automatic conversion script
Id: cif_fix_values 1646 2011-03-28 12:23:43Z adriana 

The following automatic conversions were performed:

'_refine_ls_weighting_scheme' value 'calc
w=1/[\s^2^(Fo^2^)+(0.0423P)^2^+1.3122P] where P=(Fo^2^+2Fc^2^)/3' was
changed to 'calc'. New tag '_refine_ls_weighting_details' was
created. The value of the new tag was set to
'w=1/[\s^2^(Fo^2^)+(0.0423P)^2^+1.3122P] where P=(Fo^2^+2Fc^2^)/3'.

Automatic conversion script
Id: cif_fix_values 3143 2015-03-26 13:38:13Z robertas 
;
_cod_database_code 4320058

loop_
_symmetry_equiv_pos_as_xyz
'x, y, z'
'-x+1/2, -y, z+1/2'
'-x, y+1/2, -z+1/2'
'x+1/2, -y+1/2, -z'

loop_
_atom_site_aniso_label
_atom_site_aniso_U_11
_atom_site_aniso_U_22
_atom_site_aniso_U_33
_atom_site_aniso_U_23
_atom_site_aniso_U_13
_atom_site_aniso_U_12
Cr1 0.01988(12) 0.02615(13) 0.02099(12) -0.00134(11) -0.00243(11) 0.00015(11)
O1 0.0250(6) 0.0278(6) 0.0281(7) 0.0011(5) -0.0015(5) 0.0010(5)
O2 0.0202(6) 0.0312(7) 0.0207(6) -0.0010(5) -0.0014(5) -0.0027(5)
O3 0.0230(6) 0.0281(6) 0.0258(6) -0.0033(5) -0.0027(5) 0.0011(5)
N1 0.0207(8) 0.0287(8) 0.0282(8) -0.0013(6) -0.0025(6) -0.0025(6)
N2 0.0232(7) 0.0250(8) 0.0197(7) -0.0014(6) -0.0010(6) 0.0016(6)
N3 0.0224(7) 0.0262(8) 0.0197(7) -0.0018(6) -0.0009(6) 0.0000(6)
C1 0.0277(10) 0.0237(9) 0.0270(9) -0.0032(7) -0.0041(8) 0.0000(8)
C2 0.0261(9) 0.0265(9) 0.0269(9) -0.0031(7) -0.0054(8) -0.0005(8)
C3 0.0283(10) 0.0287(9) 0.0314(10) -0.0011(7) -0.0038(8) -0.0018(8)
C4 0.0386(11) 0.0238(9) 0.0306(10) 0.0000(8) -0.0067(9) -0.0016(8)
C5 0.0359(11) 0.0271(10) 0.0395(11) -0.0007(8) -0.0104(9) 0.0035(9)
C6 0.0275(10) 0.0260(9) 0.0355(11) -0.0032(8) -0.0045(8) 0.0021(8)
C7 0.0260(10) 0.0293(10) 0.0473(12) 0.0005(9) -0.0025(9) 0.0030(8)
C8 0.0291(11) 0.074(2) 0.057(2) -0.0058(14) 0.0087(11) 0.0063(12)
C9 0.0286(11) 0.0345(11) 0.068(2) -0.0040(11) -0.0013(11) -0.0012(9)
C10 0.0258(11) 0.0406(13) 0.088(2) 0.0101(13) -0.0087(12) 0.0025(10)
C11 0.0429(13) 0.0279(10) 0.0336(11) 0.0033(8) -0.0059(9) -0.0019(9)
C12 0.079(2) 0.091(2) 0.071(2) 0.054(2) 0.028(2) 0.023(2)
C13 0.138(3) 0.0256(12) 0.072(2) 0.0000(12) 0.053(2) -0.006(2)
C14 0.159(4) 0.094(3) 0.092(3) 0.062(2) -0.091(3) -0.074(3)
C15 0.0232(9) 0.0287(10) 0.0358(11) 0.0050(8) -0.0028(8) -0.0025(8)
C16 0.0283(10) 0.0325(10) 0.0395(11) 0.0022(9) 0.0023(9) -0.0038(8)
C17 0.0326(11) 0.0433(13) 0.0470(13) 0.0113(10) 0.0113(10) -0.0003(10)
C18 0.0256(11) 0.060(2) 0.068(2) 0.0260(14) 0.0066(11) 0.0006(11)
C19 0.0239(11) 0.063(2) 0.059(2) 0.0248(13) -0.0069(10) -0.0082(11)
C20 0.0282(10) 0.0402(11) 0.0394(12) 0.0119(9) -0.0046(9) -0.0073(9)
C21 0.0198(8) 0.0231(8) 0.0224(8) -0.0011(7) 0.0006(7) 0.0005(7)
C22 0.0231(8) 0.0234(8) 0.0203(8) 0.0001(7) -0.0002(7) 0.0019(7)
C23 0.0259(9) 0.0256(9) 0.0242(9) -0.0008(7) 0.0034(7) -0.0036(7)
C24 0.0239(9) 0.0253(9) 0.0295(9) -0.0015(7) 0.0018(8) -0.0041(7)
C25 0.0247(9) 0.0259(9) 0.0218(8) -0.0037(7) -0.0009(7) -0.0028(7)
C26 0.0232(8) 0.0244(8) 0.0202(8) -0.0018(7) -0.0012(7) 0.0024(7)
C27 0.0219(9) 0.0321(10) 0.0183(8) -0.0018(7) -0.0004(7) -0.0020(7)
C28 0.0226(9) 0.0474(12) 0.0257(9) -0.0050(8) 0.0017(8) 0.0030(9)
C29 0.0293(10) 0.0382(11) 0.0204(9) -0.0016(8) -0.0016(8) -0.0028(9)
C30 0.0298(9) 0.0347(10) 0.0224(8) 0.0026(8) -0.0018(7) -0.0052(9)
C31 0.0273(10) 0.0395(11) 0.0357(11) -0.0068(9) 0.0043(9) -0.0128(9)
C32 0.054(2) 0.104(3) 0.060(2) -0.043(2) 0.0189(14) -0.048(2)
C33 0.075(2) 0.136(3) 0.048(2) -0.002(2) 0.008(2) -0.075(2)
C34 0.0238(13) 0.074(2) 0.193(5) 0.001(3) -0.011(2) -0.0055(14)
C35 0.0260(9) 0.0317(10) 0.0212(8) -0.0002(7) -0.0017(7) 0.0014(8)
C36 0.0273(10) 0.0346(10) 0.0272(9) -0.0024(8) 0.0002(8) -0.0001(8)
C37 0.0388(12) 0.0447(12) 0.0266(10) -0.0050(9) 0.0054(9) 0.0057(10)
C38 0.056(2) 0.0566(15) 0.0234(10) 0.0029(10) 0.0095(10) 0.0010(12)
C39 0.059(2) 0.0426(13) 0.0301(11) 0.0101(9) 0.0088(11) -0.0019(12)
C40 0.0445(12) 0.0320(10) 0.0244(9) 0.0015(8) 0.0002(9) 0.0036(9)
C41 0.0260(9) 0.0263(8) 0.0219(8) 0.0004(7) -0.0024(7) -0.0013(8)
C42 0.0240(8) 0.0252(8) 0.0203(8) -0.0014(7) -0.0031(7) -0.0015(7)
C43 0.0251(9) 0.0288(9) 0.0233(9) -0.0036(7) -0.0030(7) 0.0010(8)
C44 0.0250(9) 0.0307(10) 0.0256(9) -0.0016(7) -0.0052(7) 0.0003(7)
C45 0.0292(10) 0.0334(11) 0.0246(9) -0.0055(7) -0.0064(8) -0.0022(8)
C46 0.0287(10) 0.0273(9) 0.0246(9) -0.0038(7) 0.0008(7) -0.0009(8)
C47 0.0298(10) 0.0322(10) 0.0289(10) -0.0093(8) -0.0031(8) 0.0002(8)
C48 0.0317(11) 0.0389(11) 0.0336(10) -0.0112(9) 0.0025(8) 0.0008(9)
C49 0.0434(13) 0.0300(10) 0.0444(13) -0.0081(9) 0.0022(10) -0.0015(9)
C50 0.0380(12) 0.0478(13) 0.0377(12) -0.0203(10) -0.0063(10) 0.0026(10)
C51 0.0255(10) 0.0377(11) 0.0295(10) -0.0051(8) -0.0069(8) 0.0016(8)
C52 0.0356(12) 0.0441(12) 0.0366(12) -0.0008(10) -0.0105(10) 0.0029(10)
C53 0.0290(10) 0.0535(13) 0.0397(11) -0.0102(10) -0.0055(10) 0.0065(11)
C54 0.0274(10) 0.0448(12) 0.0445(12) -0.0039(9) -0.0083(10) -0.0030(10)
C55 0.0190(8) 0.0288(9) 0.0229(9) -0.0030(7) -0.0042(7) 0.0004(7)
C56 0.0300(10) 0.0301(10) 0.0316(10) -0.0005(8) 0.0042(8) 0.0006(8)
C57 0.0285(10) 0.0424(12) 0.0288(10) -0.0044(9) 0.0026(8) 0.0048(9)
C58 0.0295(10) 0.0340(10) 0.0352(11) -0.0109(9) -0.0017(9) 0.0043(9)
C59 0.0473(13) 0.0283(10) 0.0366(11) 0.0006(8) 0.0001(10) 0.0036(9)
C60 0.0416(12) 0.0339(10) 0.0257(10) 0.0000(8) 0.0018(8) 0.0026(9)

loop_
_atom_site_label
_atom_site_type_symbol
_atom_site_fract_x
_atom_site_fract_y
_atom_site_fract_z
_atom_site_U_iso_or_equiv
_atom_site_thermal_displace_type
_atom_site_occupancy
_atom_site_calc_flag
_atom_site_refinement_flags
_atom_site_disorder_group
Cr1 Cr 0.52539(2) 0.01026(2) 0.779447(12) 0.02234(7) Uani 1 d . .
O1 O 0.64543(10) -0.05578(8) 0.79005(6) 0.0270(3) Uani 1 d . .
O2 O 0.54824(9) 0.05577(7) 0.85427(5) 0.0240(3) Uani 1 d . .
O3 O 0.48861(10) -0.03269(7) 0.70475(5) 0.0256(3) Uani 1 d . .
N1 N 0.46064(12) -0.07608(9) 0.82412(7) 0.0258(3) Uani 1 d . .
N2 N 0.63200(12) 0.08830(9) 0.75851(6) 0.0226(3) Uani 1 d . .
N3 N 0.40017(12) 0.06843(9) 0.76302(6) 0.0228(3) Uani 1 d . .
C1 C 0.6347(2) -0.11009(11) 0.82723(8) 0.0262(4) Uani 1 d . .
C2 C 0.5310(2) -0.12436(10) 0.84671(8) 0.0265(4) Uani 1 d . .
C3 C 0.5109(2) -0.18365(11) 0.88616(9) 0.0295(4) Uani 1 d . .
H3 H 0.4422(2) -0.19357(11) 0.89829(9) 0.035 Uiso 1 calc R .
C4 C 0.5909(2) -0.22662(11) 0.90672(9) 0.0310(4) Uani 1 d . .
C5 C 0.6932(2) -0.21000(12) 0.88788(10) 0.0342(5) Uani 1 d . .
H5 H 0.7479(2) -0.24000(12) 0.90269(10) 0.041 Uiso 1 calc R .
C6 C 0.7182(2) -0.15334(11) 0.84964(9) 0.0296(4) Uani 1 d . .
C7 C 0.8300(2) -0.13272(12) 0.83434(10) 0.0342(5) Uani 1 d . .
C8 C 0.8478(2) -0.1318(2) 0.76912(12) 0.0533(7) Uani 1 d . .
H8A H 0.9200(4) -0.1193(12) 0.76111(12) 0.080 Uiso 1 calc R .
H8B H 0.8028(12) -0.0939(9) 0.7515(2) 0.080 Uiso 1 calc R .
H8C H 0.8318(16) -0.1817(4) 0.7532(2) 0.080 Uiso 1 calc R .
C9 C 0.8544(2) -0.05380(13) 0.85874(12) 0.0437(6) Uani 1 d . .
H9A H 0.8456(14) -0.0544(3) 0.9005(2) 0.066 Uiso 1 calc R .
H9B H 0.8073(10) -0.0166(2) 0.8418(6) 0.066 Uiso 1 calc R .
H9C H 0.9258(5) -0.0402(5) 0.8494(7) 0.066 Uiso 1 calc R .
C10 C 0.9069(2) -0.18848(14) 0.86015(14) 0.0515(7) Uani 1 d . .
H10A H 0.9009(11) -0.1879(8) 0.90208(15) 0.077 Uiso 1 calc R .
H10B H 0.9772(2) -0.1740(7) 0.8491(7) 0.077 Uiso 1 calc R .
H10C H 0.8921(10) -0.2394(2) 0.8458(7) 0.077 Uiso 1 calc R .
C11 C 0.5747(2) -0.29099(12) 0.95001(9) 0.0348(5) Uani 1 d . .
C12 C 0.4657(3) -0.2910(2) 0.97474(15) 0.0805(11) Uani 1 d . .
H12A H 0.4521(8) -0.2423(6) 0.9933(10) 0.121 Uiso 1 calc R .
H12B H 0.4592(7) -0.3317(11) 1.0030(9) 0.121 Uiso 1 calc R .
H12C H 0.4157(3) -0.2989(16) 0.9437(2) 0.121 Uiso 1 calc R .
C13 C 0.5905(4) -0.36535(14) 0.92045(15) 0.0786(12) Uani 1 d . .
H13A H 0.5462(16) -0.3679(7) 0.8864(7) 0.118 Uiso 1 calc R .
H13B H 0.5726(22) -0.40651(15) 0.9468(4) 0.118 Uiso 1 calc R .
H13C H 0.6629(5) -0.3702(7) 0.9089(11) 0.118 Uiso 1 calc R .
C14 C 0.6480(4) -0.2818(2) 1.0000(2) 0.115(2) Uani 1 d . .
H14A H 0.6445(23) -0.2297(7) 1.0143(11) 0.172 Uiso 1 calc R .
H14B H 0.7186(6) -0.2929(22) 0.9874(5) 0.172 Uiso 1 calc R .
H14C H 0.6285(21) -0.3167(18) 1.0308(8) 0.172 Uiso 1 calc R .
C15 C 0.3587(2) -0.07471(11) 0.84682(9) 0.0292(4) Uani 1 d . .
C16 C 0.3419(2) -0.05830(12) 0.90473(10) 0.0334(4) Uani 1 d . .
H16 H 0.3989(2) -0.05285(12) 0.93001(10) 0.040 Uiso 1 calc R .
C17 C 0.2426(2) -0.04999(14) 0.92535(11) 0.0410(5) Uani 1 d . .
H17 H 0.2318(2) -0.03892(14) 0.96480(11) 0.049 Uiso 1 calc R .
C18 C 0.1583(2) -0.0577(2) 0.88893(13) 0.0510(7) Uani 1 d . .
H18 H 0.0901(2) -0.0511(2) 0.90306(13) 0.061 Uiso 1 calc R .
C19 C 0.1752(2) -0.0751(2) 0.83156(12) 0.0486(6) Uani 1 d . .
H19 H 0.1177(2) -0.0812(2) 0.80665(12) 0.058 Uiso 1 calc R .
C20 C 0.2746(2) -0.08370(13) 0.80981(10) 0.0360(5) Uani 1 d . .
H20 H 0.2851(2) -0.09551(13) 0.77046(10) 0.043 Uiso 1 calc R .
C21 C 0.63244(14) 0.09537(10) 0.85851(8) 0.0218(3) Uani 1 d . .
C22 C 0.68305(15) 0.11433(10) 0.80544(8) 0.0223(3) Uani 1 d . .
C23 C 0.78091(15) 0.15081(11) 0.80663(8) 0.0252(4) Uani 1 d . .
H23 H 0.81549(15) 0.16204(11) 0.77170(8) 0.030 Uiso 1 calc R .
C24 C 0.8255(2) 0.16984(11) 0.85811(9) 0.0263(4) Uani 1 d . .
C25 C 0.77078(15) 0.15348(11) 0.90989(8) 0.0242(4) Uani 1 d . .
H25 H 0.80112(15) 0.16860(11) 0.94520(8) 0.029 Uiso 1 calc R .
C26 C 0.67701(14) 0.11723(10) 0.91185(8) 0.0226(3) Uani 1 d . .
C27 C 0.62452(14) 0.09544(11) 0.96859(8) 0.0241(4) Uani 1 d . .
C28 C 0.5126(2) 0.12450(13) 0.96979(9) 0.0319(4) Uani 1 d . .
H28A H 0.4737(3) 0.1017(7) 0.9382(4) 0.048 Uiso 1 calc R .
H28B H 0.5124(2) 0.1796(2) 0.9655(7) 0.048 Uiso 1 calc R .
H28C H 0.4805(4) 0.1108(8) 1.0064(3) 0.048 Uiso 1 calc R .
C29 C 0.6808(2) 0.12907(12) 1.02069(8) 0.0293(4) Uani 1 d . .
H29A H 0.7503(5) 0.1075(7) 1.0232(4) 0.044 Uiso 1 calc R .
H29B H 0.6423(7) 0.1171(8) 1.05575(10) 0.044 Uiso 1 calc R .
H29C H 0.6857(11) 0.1840(2) 1.0163(3) 0.044 Uiso 1 calc R .
C30 C 0.6259(2) 0.00870(12) 0.97466(8) 0.0290(4) Uani 1 d . .
H30A H 0.5894(10) -0.01409(12) 0.9422(3) 0.043 Uiso 1 calc R .
H30B H 0.5918(10) -0.00578(13) 1.0105(3) 0.043 Uiso 1 calc R .
H30C H 0.6975(2) -0.00915(14) 0.9751(6) 0.043 Uiso 1 calc R .
C31 C 0.9350(2) 0.20161(13) 0.86143(9) 0.0342(5) Uani 1 d . .
C32 C 0.9490(2) 0.2552(2) 0.91112(13) 0.0730(11) Uani 1 d . .
H32A H 0.9359(21) 0.2284(4) 0.94721(14) 0.110 Uiso 1 calc R .
H32B H 0.9004(15) 0.2973(8) 0.9074(6) 0.110 Uiso 1 calc R .
H32C H 1.0198(7) 0.2747(12) 0.9111(7) 0.110 Uiso 1 calc R .
C33 C 0.9649(3) 0.2426(2) 0.80702(13) 0.0863(13) Uani 1 d . .
H33A H 0.9596(24) 0.2079(6) 0.7743(2) 0.129 Uiso 1 calc R .
H33B H 1.0361(9) 0.2608(16) 0.8103(6) 0.129 Uiso 1 calc R .
H33C H 0.9184(16) 0.2855(11) 0.8011(7) 0.129 Uiso 1 calc R .
C34 C 1.0084(2) 0.1351(2) 0.8684(2) 0.0970(15) Uani 1 d . .
H34A H 0.9944(18) 0.0975(9) 0.8385(9) 0.145 Uiso 1 calc R .
H34B H 0.9983(19) 0.1121(12) 0.9062(6) 0.145 Uiso 1 calc R .
H34C H 1.0798(2) 0.1528(4) 0.8649(15) 0.145 Uiso 1 calc R .
C35 C 0.6731(2) 0.10291(11) 0.70318(8) 0.0263(4) Uani 1 d . .
C36 C 0.6922(2) 0.04212(12) 0.66653(9) 0.0297(4) Uani 1 d . .
H36 H 0.6755(2) -0.00782(12) 0.67822(9) 0.036 Uiso 1 calc R .
C37 C 0.7359(2) 0.05491(14) 0.61273(9) 0.0367(5) Uani 1 d . .
H37 H 0.7486(2) 0.01352(14) 0.58774(9) 0.044 Uiso 1 calc R .
C38 C 0.7608(2) 0.12713(15) 0.59549(10) 0.0452(6) Uani 1 d . .
H38 H 0.7919(2) 0.13525(15) 0.55908(10) 0.054 Uiso 1 calc R .
C39 C 0.7405(2) 0.18801(14) 0.63133(10) 0.0440(6) Uani 1 d . .
H39 H 0.7569(2) 0.23779(14) 0.61909(10) 0.053 Uiso 1 calc R .
C40 C 0.6962(2) 0.17650(12) 0.68515(9) 0.0336(5) Uani 1 d . .
H40 H 0.6818(2) 0.21829(12) 0.70946(9) 0.040 Uiso 1 calc R .
C41 C 0.39641(14) -0.01454(11) 0.68596(8) 0.0247(4) Uani 1 d . .
C42 C 0.34390(14) 0.04306(10) 0.71773(8) 0.0232(3) Uani 1 d . .
C43 C 0.24204(15) 0.06527(11) 0.70338(8) 0.0257(4) Uani 1 d . .
H43 H 0.20834(15) 0.10395(11) 0.72455(8) 0.031 Uiso 1 calc R .
C44 C 0.1925(2) 0.03025(11) 0.65852(8) 0.0271(4) Uani 1 d . .
C45 C 0.2475(2) -0.02475(11) 0.62601(8) 0.0290(4) Uani 1 d . .
H45 H 0.2133(2) -0.04651(11) 0.59393(8) 0.035 Uiso 1 calc R .
C46 C 0.3467(2) -0.04885(11) 0.63757(8) 0.0268(4) Uani 1 d . .
C47 C 0.3986(2) -0.11294(12) 0.60399(9) 0.0303(4) Uani 1 d . .
C48 C 0.5069(2) -0.08903(13) 0.58312(9) 0.0347(5) Uani 1 d . .
H48A H 0.5006(2) -0.0457(6) 0.5572(5) 0.052 Uiso 1 calc R .
H48B H 0.5393(5) -0.1312(3) 0.5627(6) 0.052 Uiso 1 calc R .
H48C H 0.5495(4) -0.0750(9) 0.61621(11) 0.052 Uiso 1 calc R .
C49 C 0.4071(2) -0.18179(12) 0.64366(10) 0.0393(5) Uani 1 d . .
H49A H 0.3378(2) -0.2002(6) 0.6531(6) 0.059 Uiso 1 calc R .
H49B H 0.4431(12) -0.1674(3) 0.6790(3) 0.059 Uiso 1 calc R .
H49C H 0.4459(12) -0.2218(4) 0.6242(3) 0.059 Uiso 1 calc R .
C50 C 0.3365(2) -0.13571(14) 0.55023(10) 0.0412(5) Uani 1 d . .
H50A H 0.3285(12) -0.0917(3) 0.5251(4) 0.062 Uiso 1 calc R .
H50B H 0.2682(5) -0.1541(10) 0.56186(11) 0.062 Uiso 1 calc R .
H50C H 0.3732(7) -0.1758(7) 0.5296(4) 0.062 Uiso 1 calc R .
C51 C 0.0797(2) 0.04697(12) 0.64260(9) 0.0309(4) Uani 1 d . .
C52 C 0.0773(2) 0.08868(14) 0.58444(10) 0.0388(5) Uani 1 d . .
H52A H 0.1127(12) 0.0582(5) 0.5554(2) 0.058 Uiso 1 calc R .
H52B H 0.1122(12) 0.1376(5) 0.5883(2) 0.058 Uiso 1 calc R .
H52C H 0.0055(2) 0.0968(9) 0.5727(4) 0.058 Uiso 1 calc R .
C53 C 0.0255(2) 0.09599(14) 0.68776(10) 0.0408(5) Uani 1 d . .
H53A H 0.0612(9) 0.1446(4) 0.6910(6) 0.061 Uiso 1 calc R .
H53B H 0.0268(12) 0.0701(5) 0.7249(2) 0.061 Uiso 1 calc R .
H53C H -0.0463(4) 0.1046(8) 0.6762(4) 0.061 Uiso 1 calc R .
C54 C 0.0183(2) -0.02703(13) 0.63773(10) 0.0389(5) Uani 1 d . .
H54A H 0.0444(9) -0.0565(5) 0.6052(5) 0.058 Uiso 1 calc R .
H54B H -0.0549(3) -0.01549(13) 0.6317(8) 0.058 Uiso 1 calc R .
H54C H 0.0263(11) -0.0563(5) 0.6732(3) 0.058 Uiso 1 calc R .
C55 C 0.36638(14) 0.13496(11) 0.79272(8) 0.0235(4) Uani 1 d . .
C56 C 0.3202(2) 0.12978(12) 0.84682(9) 0.0306(4) Uani 1 d . .
H56 H 0.3080(2) 0.08175(12) 0.86372(9) 0.037 Uiso 1 calc R .
C57 C 0.2924(2) 0.19510(13) 0.87560(9) 0.0333(5) Uani 1 d . .
H57 H 0.2618(2) 0.19160(13) 0.91256(9) 0.040 Uiso 1 calc R .
C58 C 0.3085(2) 0.26503(12) 0.85141(9) 0.0329(4) Uani 1 d . .
H58 H 0.2885(2) 0.30950(12) 0.87136(9) 0.039 Uiso 1 calc R .
C59 C 0.3542(2) 0.27014(12) 0.79754(10) 0.0374(5) Uani 1 d . .
H59 H 0.3656(2) 0.31827(12) 0.78065(10) 0.045 Uiso 1 calc R .
C60 C 0.3832(2) 0.20503(12) 0.76834(9) 0.0337(4) Uani 1 d . .
H60 H 0.4146(2) 0.20872(12) 0.73160(9) 0.040 Uiso 1 calc R .

loop_
_atom_type_symbol
_atom_type_description
_atom_type_scat_dispersion_real
_atom_type_scat_dispersion_imag
_atom_type_scat_source
C C 0.0033 0.0016 'International Tables Vol C Tables 4.2.6.8 and 6.1.1.4'
H H 0.0000 0.0000 'International Tables Vol C Tables 4.2.6.8 and 6.1.1.4'
N N 0.0061 0.0033 'International Tables Vol C Tables 4.2.6.8 and 6.1.1.4'
O O 0.0106 0.0060 'International Tables Vol C Tables 4.2.6.8 and 6.1.1.4'
Cr Cr 0.3209 0.6236 'International Tables Vol C Tables 4.2.6.8 and 6.1.1.4'

loop_
_geom_angle_atom_site_label_1
_geom_angle_atom_site_label_2
_geom_angle_atom_site_label_3
_geom_angle
_geom_angle_site_symmetry_1
_geom_angle_site_symmetry_3
_geom_angle_publ_flag
O2 Cr1 O3 174.55(6) . . ?
O2 Cr1 N3 94.79(6) . . ?
O3 Cr1 N3 80.15(6) . . ?
O2 Cr1 O1 90.76(5) . . ?
O3 Cr1 O1 94.22(5) . . ?
N3 Cr1 O1 173.99(6) . . ?
O2 Cr1 N2 80.12(6) . . ?
O3 Cr1 N2 102.60(6) . . ?
N3 Cr1 N2 99.21(7) . . ?
O1 Cr1 N2 84.00(6) . . ?
O2 Cr1 N1 85.13(6) . . ?
O3 Cr1 N1 93.60(6) . . ?
N3 Cr1 N1 98.83(6) . . ?
O1 Cr1 N1 79.30(6) . . ?
N2 Cr1 N1 157.52(6) . . ?
C1 O1 Cr1 116.05(12) . . ?
C21 O2 Cr1 114.80(11) . . ?
C41 O3 Cr1 115.02(12) . . ?
C2 N1 C15 119.4(2) . . ?
C2 N1 Cr1 113.32(13) . . ?
C15 N1 Cr1 124.14(13) . . ?
C22 N2 C35 119.2(2) . . ?
C22 N2 Cr1 111.83(12) . . ?
C35 N2 Cr1 127.05(12) . . ?
C42 N3 C55 118.8(2) . . ?
C42 N3 Cr1 114.97(12) . . ?
C55 N3 Cr1 126.17(12) . . ?
O1 C1 C6 124.0(2) . . ?
O1 C1 C2 116.1(2) . . ?
C6 C1 C2 119.9(2) . . ?
N1 C2 C3 126.5(2) . . ?
N1 C2 C1 113.2(2) . . ?
C3 C2 C1 120.3(2) . . ?
C4 C3 C2 119.8(2) . . ?
C3 C4 C5 118.7(2) . . ?
C3 C4 C11 122.5(2) . . ?
C5 C4 C11 118.8(2) . . ?
C6 C5 C4 124.5(2) . . ?
C5 C6 C1 116.6(2) . . ?
C5 C6 C7 123.0(2) . . ?
C1 C6 C7 120.3(2) . . ?
C10 C7 C6 111.7(2) . . ?
C10 C7 C8 107.4(2) . . ?
C6 C7 C8 111.9(2) . . ?
C10 C7 C9 107.9(2) . . ?
C6 C7 C9 108.8(2) . . ?
C8 C7 C9 109.0(2) . . ?
C13 C11 C14 111.3(3) . . ?
C13 C11 C12 107.4(3) . . ?
C14 C11 C12 106.9(3) . . ?
C13 C11 C4 109.3(2) . . ?
C14 C11 C4 109.9(2) . . ?
C12 C11 C4 112.0(2) . . ?
C16 C15 C20 119.8(2) . . ?
C16 C15 N1 120.5(2) . . ?
C20 C15 N1 119.5(2) . . ?
C17 C16 C15 120.2(2) . . ?
C16 C17 C18 120.6(2) . . ?
C19 C18 C17 119.0(2) . . ?
C18 C19 C20 121.4(2) . . ?
C19 C20 C15 118.9(2) . . ?
O2 C21 C26 123.6(2) . . ?
O2 C21 C22 116.3(2) . . ?
C26 C21 C22 120.1(2) . . ?
N2 C22 C23 127.1(2) . . ?
N2 C22 C21 113.0(2) . . ?
C23 C22 C21 119.7(2) . . ?
C24 C23 C22 120.2(2) . . ?
C23 C24 C25 118.6(2) . . ?
C23 C24 C31 121.7(2) . . ?
C25 C24 C31 119.5(2) . . ?
C26 C25 C24 124.1(2) . . ?
C25 C26 C21 117.2(2) . . ?
C25 C26 C27 122.5(2) . . ?
C21 C26 C27 120.2(2) . . ?
C26 C27 C29 111.9(2) . . ?
C26 C27 C28 110.4(2) . . ?
C29 C27 C28 107.7(2) . . ?
C26 C27 C30 108.9(2) . . ?
C29 C27 C30 107.9(2) . . ?
C28 C27 C30 110.0(2) . . ?
C32 C31 C33 108.2(2) . . ?
C32 C31 C34 109.3(3) . . ?
C33 C31 C34 107.5(3) . . ?
C32 C31 C24 112.5(2) . . ?
C33 C31 C24 111.8(2) . . ?
C34 C31 C24 107.5(2) . . ?
C36 C35 C40 119.7(2) . . ?
C36 C35 N2 118.8(2) . . ?
C40 C35 N2 121.5(2) . . ?
C37 C36 C35 119.8(2) . . ?
C38 C37 C36 120.5(2) . . ?
C37 C38 C39 120.0(2) . . ?
C38 C39 C40 120.4(2) . . ?
C39 C40 C35 119.6(2) . . ?
O3 C41 C42 115.8(2) . . ?
O3 C41 C46 124.6(2) . . ?
C42 C41 C46 119.7(2) . . ?
N3 C42 C43 126.2(2) . . ?
N3 C42 C41 112.4(2) . . ?
C43 C42 C41 121.2(2) . . ?
C44 C43 C42 119.3(2) . . ?
C43 C44 C45 118.7(2) . . ?
C43 C44 C51 122.7(2) . . ?
C45 C44 C51 118.6(2) . . ?
C46 C45 C44 124.9(2) . . ?
C45 C46 C41 116.2(2) . . ?
C45 C46 C47 122.5(2) . . ?
C41 C46 C47 121.2(2) . . ?
C46 C47 C49 108.2(2) . . ?
C46 C47 C50 112.2(2) . . ?
C49 C47 C50 108.6(2) . . ?
C46 C47 C48 110.9(2) . . ?
C49 C47 C48 110.0(2) . . ?
C50 C47 C48 106.9(2) . . ?
C53 C51 C54 107.2(2) . . ?
C53 C51 C44 112.3(2) . . ?
C54 C51 C44 110.2(2) . . ?
C53 C51 C52 108.8(2) . . ?
C54 C51 C52 109.4(2) . . ?
C44 C51 C52 108.8(2) . . ?
C60 C55 C56 119.8(2) . . ?
C60 C55 N3 119.4(2) . . ?
C56 C55 N3 120.8(2) . . ?
C57 C56 C55 119.5(2) . . ?
C58 C57 C56 120.9(2) . . ?
C57 C58 C59 119.5(2) . . ?
C60 C59 C58 120.2(2) . . ?
C55 C60 C59 120.0(2) . . ?

loop_
_geom_bond_atom_site_label_1
_geom_bond_atom_site_label_2
_geom_bond_distance
_geom_bond_site_symmetry_2
_geom_bond_publ_flag
Cr1 O2 1.9427(13) . ?
Cr1 O3 1.9579(13) . ?
Cr1 N3 1.959(2) . ?
Cr1 O1 1.9610(13) . ?
Cr1 N2 2.013(2) . ?
Cr1 N1 2.030(2) . ?
O1 C1 1.301(2) . ?
O2 C21 1.300(2) . ?
O3 C41 1.312(2) . ?
N1 C2 1.356(2) . ?
N1 C15 1.423(3) . ?
N2 C22 1.358(2) . ?
N2 C35 1.418(2) . ?
N3 C42 1.359(2) . ?
N3 C55 1.434(2) . ?
C1 C6 1.425(3) . ?
C1 C2 1.440(3) . ?
C2 C3 1.419(3) . ?
C3 C4 1.372(3) . ?
C4 C5 1.427(3) . ?
C4 C11 1.536(3) . ?
C5 C6 1.380(3) . ?
C6 C7 1.535(3) . ?
C7 C10 1.526(3) . ?
C7 C8 1.537(3) . ?
C7 C9 1.541(3) . ?
C11 C13 1.499(3) . ?
C11 C14 1.512(4) . ?
C11 C12 1.526(4) . ?
C15 C16 1.397(3) . ?
C15 C20 1.398(3) . ?
C16 C17 1.380(3) . ?
C17 C18 1.390(4) . ?
C18 C19 1.389(4) . ?
C19 C20 1.392(3) . ?
C21 C26 1.424(3) . ?
C21 C22 1.439(3) . ?
C22 C23 1.423(3) . ?
C23 C24 1.373(3) . ?
C24 C25 1.429(3) . ?
C24 C31 1.528(3) . ?
C25 C26 1.375(3) . ?
C26 C27 1.536(3) . ?
C27 C29 1.536(3) . ?
C27 C28 1.539(3) . ?
C27 C30 1.542(3) . ?
C31 C32 1.507(3) . ?
C31 C33 1.510(4) . ?
C31 C34 1.522(4) . ?
C35 C36 1.396(3) . ?
C35 C40 1.401(3) . ?
C36 C37 1.394(3) . ?
C37 C38 1.378(3) . ?
C38 C39 1.388(3) . ?
C39 C40 1.394(3) . ?
C41 C42 1.432(3) . ?
C41 C46 1.433(3) . ?
C42 C43 1.417(3) . ?
C43 C44 1.374(3) . ?
C44 C45 1.424(3) . ?
C44 C51 1.537(3) . ?
C45 C46 1.381(3) . ?
C46 C47 1.533(3) . ?
C47 C49 1.533(3) . ?
C47 C50 1.543(3) . ?
C47 C48 1.543(3) . ?
C51 C53 1.534(3) . ?
C51 C54 1.536(3) . ?
C51 C52 1.543(3) . ?
C55 C60 1.381(3) . ?
C55 C56 1.398(3) . ?
C56 C57 1.384(3) . ?
C57 C58 1.376(3) . ?
C58 C59 1.390(3) . ?
C59 C60 1.390(3) . ?

loop_
_cod_related_entry_id
_cod_related_entry_database
_cod_related_entry_code
1 ChemSpider 30661094
